data_7033960
loop_
_publ_author_name
'Zhai, Lu'
'Zhang, Wen-Wei'
'Ren, Xiao-Ming'
'Zuo, Jing-Lin'

_publ_section_title
;
 Luminescent lanthanide MOFs based on conjugated
 1,1'-ethynebenzene-3,3',5,5'-tetracarboxylate ligand: syntheses,
 structures and photoluminescent properties.
;
_journal_issue 12
_journal_name_full 'Dalton transactions (Cambridge, England : 2003)'
_journal_page_first 5746
_journal_page_last 5754
_journal_paper_doi 10.1039/c4dt03794d
_journal_volume 44
_journal_year 2015
_chemical_formula_moiety 'C31 H29 Dy2 O18'
_chemical_formula_sum 'C31 H29 Dy2 O18'
_chemical_formula_weight 1014.54
_chemical_melting_point ?
_chemical_name_systematic
; 
 ? 
;
_space_group_IT_number 14
_symmetry_cell_setting monoclinic
_symmetry_space_group_name_Hall '-P 2yn'
_symmetry_space_group_name_H-M 'P 1 21/n 1'
_atom_sites_solution_hydrogens geom
_atom_sites_solution_primary direct
_atom_sites_solution_secondary difmap
_audit_creation_method SHELXL-97
_audit_update_record
;
2014-12-02 deposited with the CCDC.
2015-02-10 downloaded from the CCDC.
;
_cell_angle_alpha 90.00
_cell_angle_beta 108.039(3)
_cell_angle_gamma 90.00
_cell_formula_units_Z 4
_cell_length_a 14.4821(18)
_cell_length_b 16.7137(19)
_cell_length_c 19.2130(12)
_cell_measurement_reflns_used 5782
_cell_measurement_temperature 291(2)
_cell_measurement_theta_max 55.302
_cell_measurement_theta_min 4.839
_cell_volume 4421.9(8)
_computing_molecular_graphics 'Bruker SHELXTL'
_computing_publication_material 'Bruker SHELXTL'
_computing_structure_refinement 'SHELXL-97 (Sheldrick, 1997)'
_computing_structure_solution 'SHELXS-97 (Sheldrick, 1990)'
_diffrn_ambient_temperature 291(2)
_diffrn_measured_fraction_theta_full 1.000
_diffrn_measured_fraction_theta_max 1.000
_diffrn_measurement_device_type 'Bruker Smart Apex CCD area detector'
_diffrn_measurement_method 'phi and omega scans'
_diffrn_radiation_monochromator graphite
_diffrn_radiation_source 'fine-focus sealed tube'
_diffrn_radiation_type MoK\a
_diffrn_radiation_wavelength 0.71073
_diffrn_reflns_av_R_equivalents 0.0742
_diffrn_reflns_av_sigmaI/netI 0.0687
_diffrn_reflns_limit_h_max 17
_diffrn_reflns_limit_h_min -17
_diffrn_reflns_limit_k_max 20
_diffrn_reflns_limit_k_min -20
_diffrn_reflns_limit_l_max 23
_diffrn_reflns_limit_l_min -19
_diffrn_reflns_number 34531
_diffrn_reflns_theta_full 26.00
_diffrn_reflns_theta_max 26.00
_diffrn_reflns_theta_min 1.55
_diffrn_standards_interval_count none
_diffrn_standards_interval_time none
_exptl_absorpt_coefficient_mu 3.416
_exptl_absorpt_correction_T_max 0.6283
_exptl_absorpt_correction_T_min 0.5483
_exptl_absorpt_correction_type multi-scan
_exptl_absorpt_process_details 'SADABS; Bruker, 2000'
_exptl_crystal_colour Light-yellow
_exptl_crystal_density_diffrn 1.524
_exptl_crystal_density_method 'not measured'
_exptl_crystal_description block
_exptl_crystal_F_000 1964
_exptl_crystal_size_max 0.20
_exptl_crystal_size_mid 0.20
_exptl_crystal_size_min 0.15
_refine_diff_density_max 1.326
_refine_diff_density_min -0.861
_refine_diff_density_rms 0.143
_refine_ls_extinction_method none
_refine_ls_goodness_of_fit_ref 0.987
_refine_ls_hydrogen_treatment mixed
_refine_ls_matrix_type full
_refine_ls_number_parameters 500
_refine_ls_number_reflns 8702
_refine_ls_number_restraints 0
_refine_ls_restrained_S_all 0.987
_refine_ls_R_factor_all 0.0530
_refine_ls_R_factor_gt 0.0419
_refine_ls_shift/su_max 0.000
_refine_ls_shift/su_mean 0.000
_refine_ls_structure_factor_coef Fsqd
_refine_ls_weighting_details 'calc w=1/[\s^2^(Fo^2^)+(0.0450P)^2^+0.0000P] where P=(Fo^2^+2Fc^2^)/3'
_refine_ls_weighting_scheme calc
_refine_ls_wR_factor_gt 0.0906
_refine_ls_wR_factor_ref 0.0926
_reflns_number_gt 6414
_reflns_number_total 8702
_reflns_threshold_expression >2sigma(I)
_cod_data_source_file c4dt03794d2.cif
_cod_data_source_block 9
_cod_depositor_comments
;
The following automatic conversions were performed:

'_chemical_melting_point' value 'not measured' was changed to '?' -
the value is undefined or not given.

Automatic conversion script
Id: cif_fix_values 3008 2015-01-20 13:52:24Z robertas 

 Adding full bibliography for 7033958--7033960.cif.
;
_cod_original_sg_symbol_H-M P21/n
_cod_database_code 7033960

loop_
_symmetry_equiv_pos_as_xyz
'x, y, z'
'-x+1/2, y+1/2, -z+1/2'
'-x, -y, -z'
'x-1/2, -y-1/2, z-1/2'

loop_
_atom_site_label
_atom_site_type_symbol
_atom_site_fract_x
_atom_site_fract_y
_atom_site_fract_z
_atom_site_U_iso_or_equiv
_atom_site_adp_type
_atom_site_occupancy
_atom_site_symmetry_multiplicity
_atom_site_calc_flag
_atom_site_refinement_flags
Dy1 Dy 0.676410(17) 0.343700(17) 0.668810(14) 0.03752(9) Uani 1 1 d .
Dy2 Dy 1.077390(18) 0.363800(17) 0.771040(14) 0.03899(9) Uani 1 1 d .
C1 C 0.8654(3) 0.3258(3) 0.8862(3) 0.0400(13) Uani 1 1 d .
C2 C 0.9472(3) 0.2982(3) 0.9426(3) 0.0365(12) Uani 1 1 d .
H2 H 1.0087 0.3055 0.9380 0.044 Uiso 1 1 calc R
C3 C 0.9388(4) 0.2603(3) 1.0047(3) 0.0448(13) Uani 1 1 d .
C4 C 0.8464(4) 0.2480(3) 1.0100(3) 0.0408(13) Uani 1 1 d .
H4 H 0.8392 0.2210 1.0503 0.049 Uiso 1 1 calc R
C5 C 0.7648(3) 0.2753(3) 0.9561(3) 0.0423(14) Uani 1 1 d .
C6 C 0.7728(3) 0.3136(3) 0.8938(3) 0.0412(13) Uani 1 1 d .
H6 H 0.7175 0.3309 0.8575 0.049 Uiso 1 1 calc R
C7 C 0.8729(3) 0.3725(3) 0.8238(3) 0.0370(13) Uani 1 1 d .
C8 C 1.0219(5) 0.2243(4) 1.0599(3) 0.0503(15) Uani 1 1 d .
C9 C 0.6684(4) 0.2614(3) 0.9633(3) 0.0379(12) Uani 1 1 d .
C10 C 0.5914(3) 0.2522(3) 0.9694(3) 0.0391(13) Uani 1 1 d .
C11 C 0.4957(4) 0.2507(4) 0.9772(3) 0.0469(14) Uani 1 1 d .
C12 C 0.4839(3) 0.2176(3) 1.0418(3) 0.0397(13) Uani 1 1 d .
H12 H 0.5367 0.1945 1.0767 0.048 Uiso 1 1 calc R
C13 C 0.3943(3) 0.2194(4) 1.0532(3) 0.0438(14) Uani 1 1 d .
C14 C 0.3137(3) 0.2539(3) 1.0058(3) 0.0418(13) Uani 1 1 d .
H14 H 0.2545 0.2549 1.0152 0.050 Uiso 1 1 calc R
C15 C 0.3251(3) 0.2884(3) 0.9408(3) 0.0386(13) Uani 1 1 d .
C16 C 0.4153(3) 0.2854(4) 0.9295(3) 0.0455(14) Uani 1 1 d .
H16 H 0.4214 0.3083 0.8870 0.055 Uiso 1 1 calc R
C17 C 0.3821(4) 0.1871(4) 1.1213(3) 0.0462(14) Uani 1 1 d .
C18 C 1.2441(4) 0.3230(4) 0.8856(3) 0.0450(14) Uani 1 1 d .
C19 C 0.5438(4) 0.4929(3) 0.7888(3) 0.0395(13) Uani 1 1 d .
C20 C 0.5369(4) 0.4730(3) 0.8582(3) 0.0365(12) Uani 1 1 d .
H20 H 0.5571 0.4227 0.8776 0.044 Uiso 1 1 calc R
C21 C 0.5008(3) 0.5265(3) 0.8983(3) 0.0338(11) Uani 1 1 d .
C22 C 0.4679(4) 0.6006(3) 0.8681(3) 0.0424(13) Uani 1 1 d .
H22 H 0.4415 0.6361 0.8940 0.051 Uiso 1 1 calc R
C23 C 0.4736(4) 0.6227(3) 0.7991(3) 0.0425(13) Uani 1 1 d .
C24 C 0.5104(4) 0.5689(3) 0.7607(3) 0.0429(13) Uani 1 1 d .
H24 H 0.5133 0.5832 0.7147 0.051 Uiso 1 1 calc R
C25 C 0.5823(3) 0.4378(4) 0.7428(3) 0.0432(14) Uani 1 1 d .
C26 C 1.0529(4) 0.2026(4) 0.7337(4) 0.0497(15) Uani 1 1 d .
C27 C 0.5000(4) 0.5085(3) 0.9707(3) 0.0405(13) Uani 1 1 d .
C28 C 0.7032(4) 0.4431(3) 0.5075(3) 0.0440(13) Uani 1 1 d .
H28A H 0.7694 0.4602 0.5186 0.066 Uiso 1 1 calc R
H28B H 0.6609 0.4839 0.4798 0.066 Uiso 1 1 calc R
H28C H 0.6940 0.3946 0.4794 0.066 Uiso 1 1 calc R
C29 C 0.7432(3) 0.1453(3) 0.7385(3) 0.0323(12) Uani 1 1 d .
H29A H 0.7473 0.1242 0.6931 0.048 Uiso 1 1 calc R
H29B H 0.7151 0.1059 0.7623 0.048 Uiso 1 1 calc R
H29C H 0.8070 0.1588 0.7696 0.048 Uiso 1 1 calc R
C30 C 1.1279(3) 0.5539(3) 0.8817(3) 0.0334(12) Uani 1 1 d .
H30A H 1.0886 0.5375 0.9113 0.050 Uiso 1 1 calc R
H30B H 1.1067 0.6054 0.8606 0.050 Uiso 1 1 calc R
H30C H 1.1946 0.5571 0.9115 0.050 Uiso 1 1 calc R
C31 C 1.1345(5) 0.4986(4) 0.6312(3) 0.0589(17) Uani 1 1 d .
H31A H 1.0674 0.5090 0.6056 0.088 Uiso 1 1 calc R
H31B H 1.1671 0.4826 0.5969 0.088 Uiso 1 1 calc R
H31C H 1.1642 0.5462 0.6562 0.088 Uiso 1 1 calc R
O1 O 0.7994(2) 0.3855(2) 0.77307(18) 0.0371(8) Uani 1 1 d .
O2 O 0.9565(2) 0.3888(2) 0.8208(2) 0.0443(9) Uani 1 1 d .
O3 O 1.1062(2) 0.2423(2) 1.0614(2) 0.0465(10) Uani 1 1 d .
O4 O 1.0064(2) 0.1809(2) 1.1061(2) 0.0380(8) Uani 1 1 d .
O5 O 0.4495(3) 0.1390(2) 1.1625(2) 0.0509(10) Uani 1 1 d .
O6 O 0.3075(2) 0.2055(2) 1.1408(2) 0.0446(10) Uani 1 1 d .
O7 O 1.1670(2) 0.3256(2) 0.8977(2) 0.0465(9) Uani 1 1 d .
O8 O 1.2452(3) 0.3483(2) 0.8270(2) 0.0491(10) Uani 1 1 d .
O9 O 0.5915(2) 0.3648(2) 0.76145(19) 0.0412(9) Uani 1 1 d .
O10 O 0.6154(3) 0.4666(2) 0.6958(2) 0.0449(9) Uani 1 1 d .
O11 O 1.0233(3) 0.2295(2) 0.7793(2) 0.0483(9) Uani 1 1 d .
O12 O 1.1154(3) 0.2452(2) 0.7101(2) 0.0538(10) Uani 1 1 d .
O13 O 0.6814(3) 0.4290(2) 0.5735(2) 0.0493(10) Uani 1 1 d .
O14 O 0.6820(2) 0.2173(2) 0.7241(2) 0.0478(10) Uani 1 1 d .
H14A H 0.6807 0.2294 0.7668 0.057 Uiso 1 1 d R
O15 O 1.1180(2) 0.4925(2) 0.8202(2) 0.0460(9) Uani 1 1 d .
H15A H 1.1349 0.5039 0.7827 0.055 Uiso 1 1 d R
O16 O 1.1421(3) 0.4313(2) 0.6872(2) 0.0508(10) Uani 1 1 d .
H16A H 1.1997 0.4391 0.7149 0.061 Uiso 1 1 d R
O1W O 0.5215(16) 0.5060(12) 0.5178(7) 0.072(5) Uani 0.30 1 d P
H1Y H 0.5580 0.4867 0.5578 0.086 Uiso 0.30 1 d PR
H1X H 0.5298 0.5563 0.5170 0.086 Uiso 0.30 1 d PR
O2W O 0.7070(11) 0.0717(9) 0.8910(8) 0.078(5) Uani 0.30 1 d P
H2X H 0.6663 0.0336 0.8784 0.094 Uiso 0.30 1 d PR
H2Y H 0.7067 0.0901 0.9322 0.094 Uiso 0.30 1 d PR
O3W O 0.3376(6) 0.4277(6) 0.7307(6) 0.063(3) Uani 0.40 1 d P
H3X H 0.3767 0.3896 0.7480 0.076 Uiso 0.40 1 d PR
H3Y H 0.3691 0.4713 0.7347 0.076 Uiso 0.40 1 d PR
O4W O 0.3781(8) 0.1601(8) 0.7836(8) 0.058(4) Uani 0.30 1 d P
H4Y H 0.3698 0.2095 0.7731 0.070 Uiso 0.30 1 d PR
H4X H 0.4128 0.1391 0.7600 0.070 Uiso 0.30 1 d PR
O5W O 0.0770(12) 0.4209(10) 0.1287(9) 0.087(5) Uani 0.30 1 d P
H5X H 0.0664 0.3818 0.0989 0.104 Uiso 0.30 1 d PR
H5Y H 0.1196 0.4514 0.1209 0.104 Uiso 0.30 1 d PR
O6W O 0.2451(7) 0.4517(7) 0.0603(6) 0.078(4) Uani 0.40 1 d P
H6X H 0.2841 0.4863 0.0859 0.094 Uiso 0.40 1 d PR
H6Y H 0.2755 0.4084 0.0596 0.094 Uiso 0.40 1 d PR

loop_
_atom_site_aniso_label
_atom_site_aniso_U_11
_atom_site_aniso_U_22
_atom_site_aniso_U_33
_atom_site_aniso_U_23
_atom_site_aniso_U_13
_atom_site_aniso_U_12
Dy1 0.02849(13) 0.05810(18) 0.03065(14) 0.00662(11) 0.01598(10) 0.00061(11)
Dy2 0.03030(14) 0.05897(19) 0.03238(15) -0.00206(12) 0.01652(11) 0.00439(11)
C1 0.012(2) 0.050(3) 0.058(4) 0.002(3) 0.011(2) -0.004(2)
C2 0.013(2) 0.050(3) 0.048(3) 0.001(3) 0.012(2) 0.000(2)
C3 0.043(3) 0.045(3) 0.047(3) 0.005(3) 0.015(3) -0.001(3)
C4 0.040(3) 0.057(4) 0.031(3) -0.010(3) 0.018(2) -0.005(3)
C5 0.018(2) 0.066(4) 0.049(3) 0.007(3) 0.020(2) 0.009(2)
C6 0.030(3) 0.055(4) 0.042(3) -0.013(3) 0.016(2) -0.012(2)
C7 0.023(3) 0.029(3) 0.057(4) 0.019(2) 0.009(2) 0.008(2)
C8 0.061(4) 0.056(4) 0.035(3) -0.018(3) 0.016(3) -0.015(3)
C9 0.035(3) 0.054(4) 0.026(3) 0.008(2) 0.011(2) 0.003(2)
C10 0.019(2) 0.060(4) 0.041(3) -0.005(3) 0.013(2) 0.010(2)
C11 0.032(3) 0.069(4) 0.044(3) -0.011(3) 0.017(3) 0.001(3)
C12 0.022(2) 0.053(4) 0.041(3) -0.005(3) 0.003(2) -0.005(2)
C13 0.029(3) 0.075(4) 0.027(3) -0.012(3) 0.009(2) -0.007(3)
C14 0.027(3) 0.054(4) 0.050(3) -0.001(3) 0.020(2) -0.002(2)
C15 0.027(3) 0.065(4) 0.024(3) -0.017(2) 0.010(2) -0.003(2)
C16 0.019(3) 0.061(4) 0.058(4) -0.011(3) 0.014(2) -0.016(2)
C17 0.032(3) 0.064(4) 0.039(3) -0.003(3) 0.004(2) 0.000(3)
C18 0.026(3) 0.060(4) 0.053(4) -0.006(3) 0.018(3) -0.008(2)
C19 0.051(3) 0.041(3) 0.025(3) -0.006(2) 0.008(2) -0.019(3)
C20 0.050(3) 0.044(3) 0.023(3) 0.009(2) 0.022(2) 0.008(2)
C21 0.040(3) 0.031(3) 0.033(3) -0.006(2) 0.015(2) -0.007(2)
C22 0.043(3) 0.045(3) 0.039(3) 0.015(3) 0.013(2) 0.004(2)
C23 0.052(3) 0.038(3) 0.034(3) -0.001(2) 0.009(3) -0.003(3)
C24 0.052(3) 0.033(3) 0.044(3) -0.011(3) 0.016(3) -0.014(2)
C25 0.023(3) 0.054(4) 0.054(4) 0.010(3) 0.013(2) -0.009(2)
C26 0.054(4) 0.040(4) 0.060(4) -0.003(3) 0.025(3) 0.003(3)
C27 0.063(3) 0.021(3) 0.038(3) 0.001(2) 0.017(3) -0.004(2)
C28 0.061(4) 0.047(3) 0.026(3) -0.009(2) 0.016(3) -0.004(3)
C29 0.014(2) 0.042(3) 0.044(3) 0.001(2) 0.013(2) -0.0104(19)
C30 0.016(2) 0.033(3) 0.052(3) 0.015(2) 0.013(2) 0.0062(19)
C31 0.090(5) 0.051(4) 0.040(4) 0.011(3) 0.027(3) 0.007(3)
O1 0.0295(19) 0.055(2) 0.0308(19) -0.0025(17) 0.0154(16) 0.0045(16)
O2 0.0273(19) 0.060(3) 0.048(2) 0.003(2) 0.0148(16) 0.0133(17)
O3 0.029(2) 0.063(3) 0.042(2) -0.0015(19) 0.0038(17) 0.0157(18)
O4 0.0179(16) 0.053(2) 0.047(2) -0.0109(19) 0.0167(15) -0.0083(15)
O5 0.061(3) 0.057(3) 0.030(2) -0.0081(18) 0.0069(19) 0.0006(19)
O6 0.0307(19) 0.057(3) 0.051(2) -0.0094(19) 0.0196(18) -0.0200(16)
O7 0.039(2) 0.060(3) 0.039(2) 0.0050(19) 0.0112(17) -0.0030(18)
O8 0.036(2) 0.066(3) 0.051(3) 0.001(2) 0.0200(19) 0.0079(17)
O9 0.038(2) 0.063(3) 0.028(2) -0.0100(18) 0.0178(16) -0.0085(17)
O10 0.054(2) 0.032(2) 0.049(2) 0.0074(17) 0.0147(19) -0.0094(17)
O11 0.051(2) 0.051(2) 0.040(2) 0.0094(19) 0.0086(19) 0.0120(18)
O12 0.056(2) 0.053(3) 0.052(3) -0.005(2) 0.015(2) 0.009(2)
O13 0.057(2) 0.050(2) 0.039(2) 0.0065(18) 0.0122(19) -0.0175(18)
O14 0.053(2) 0.035(2) 0.062(3) -0.0152(19) 0.027(2) -0.0144(17)
O15 0.049(2) 0.038(2) 0.055(3) 0.0119(19) 0.0211(19) 0.0100(17)
O16 0.060(2) 0.056(3) 0.042(2) 0.0077(19) 0.024(2) 0.0058(19)
O1W 0.13(2) 0.056(10) 0.023(11) -0.013(10) 0.014(11) -0.009(11)
O2W 0.090(11) 0.075(11) 0.055(10) -0.031(8) 0.002(8) -0.009(9)
O3W 0.045(6) 0.057(7) 0.095(9) 0.023(6) 0.031(6) 0.028(5)
O4W 0.035(7) 0.051(9) 0.090(12) 0.005(7) 0.023(7) -0.010(6)
O5W 0.109(13) 0.060(11) 0.082(12) 0.022(9) 0.015(10) 0.042(9)
O6W 0.044(6) 0.077(8) 0.093(9) -0.035(7) -0.011(6) -0.011(5)

loop_
_atom_type_symbol
_atom_type_description
_atom_type_scat_dispersion_real
_atom_type_scat_dispersion_imag
_atom_type_scat_source
C C 0.0033 0.0016 'International Tables Vol C Tables 4.2.6.8 and 6.1.1.4'
H H 0.0000 0.0000 'International Tables Vol C Tables 4.2.6.8 and 6.1.1.4'
O O 0.0106 0.0060 'International Tables Vol C Tables 4.2.6.8 and 6.1.1.4'
Dy Dy -0.1892 4.4098 'International Tables Vol C Tables 4.2.6.8 and 6.1.1.4'

loop_
_geom_angle_atom_site_label_1
_geom_angle_atom_site_label_2
_geom_angle_atom_site_label_3
_geom_angle
_geom_angle_site_symmetry_1
_geom_angle_site_symmetry_3
O6 Dy1 O1 80.86(12) 4_665 .
O6 Dy1 O13 78.80(13) 4_665 .
O1 Dy1 O13 106.76(12) . .
O6 Dy1 O14 82.39(13) 4_665 .
O1 Dy1 O14 88.33(13) . .
O13 Dy1 O14 153.49(13) . .
O6 Dy1 O10 139.68(13) 4_665 .
O1 Dy1 O10 77.82(12) . .
O13 Dy1 O10 75.23(13) . .
O14 Dy1 O10 130.24(13) . .
O6 Dy1 O4 127.91(13) 4_665 4_565
O1 Dy1 O4 150.00(11) . 4_565
O13 Dy1 O4 89.28(12) . 4_565
O14 Dy1 O4 87.69(12) . 4_565
O10 Dy1 O4 82.22(12) . 4_565
O6 Dy1 O3 75.49(13) 4_665 4_565
O1 Dy1 O3 154.21(12) . 4_565
O13 Dy1 O3 78.75(13) . 4_565
O14 Dy1 O3 78.58(12) . 4_565
O10 Dy1 O3 127.42(13) . 4_565
O4 Dy1 O3 52.43(12) 4_565 4_565
O6 Dy1 O9 148.62(13) 4_665 .
O1 Dy1 O9 76.02(11) . .
O13 Dy1 O9 128.09(14) . .
O14 Dy1 O9 76.08(13) . .
O10 Dy1 O9 54.26(13) . .
O4 Dy1 O9 74.17(12) 4_565 .
O3 Dy1 O9 121.08(11) 4_565 .
O6 Dy1 C8 102.05(16) 4_665 4_565
O1 Dy1 C8 170.49(14) . 4_565
O13 Dy1 C8 82.73(14) . 4_565
O14 Dy1 C8 83.13(15) . 4_565
O10 Dy1 C8 104.60(16) . 4_565
O4 Dy1 C8 25.87(14) 4_565 4_565
O3 Dy1 C8 26.58(14) 4_565 4_565
O9 Dy1 C8 97.78(15) . 4_565
O2 Dy2 O5 82.95(14) . 4_665
O2 Dy2 O8 130.47(13) . .
O5 Dy2 O8 146.54(14) 4_665 .
O2 Dy2 O15 78.05(13) . .
O5 Dy2 O15 114.22(13) 4_665 .
O8 Dy2 O15 79.76(13) . .
O2 Dy2 O16 135.30(13) . .
O5 Dy2 O16 76.92(14) 4_665 .
O8 Dy2 O16 78.13(14) . .
O15 Dy2 O16 74.72(13) . .
O2 Dy2 O11 80.48(14) . .
O5 Dy2 O11 81.64(13) 4_665 .
O8 Dy2 O11 100.32(13) . .
O15 Dy2 O11 151.20(13) . .
O16 Dy2 O11 133.82(14) . .
O2 Dy2 O12 131.64(14) . .
O5 Dy2 O12 77.84(13) 4_665 .
O8 Dy2 O12 77.04(13) . .
O15 Dy2 O12 150.16(13) . .
O16 Dy2 O12 82.32(14) . .
O11 Dy2 O12 53.19(13) . .
O2 Dy2 O7 82.59(12) . .
O5 Dy2 O7 155.87(13) 4_665 .
O8 Dy2 O7 50.53(13) . .
O15 Dy2 O7 81.38(13) . .
O16 Dy2 O7 126.43(13) . .
O11 Dy2 O7 77.00(12) . .
O12 Dy2 O7 97.78(13) . .
O2 Dy2 H15A 94.0 . .
O5 Dy2 H15A 104.7 4_665 .
O8 Dy2 H15A 78.0 . .
O15 Dy2 H15A 20.1 . .
O16 Dy2 H15A 54.6 . .
O11 Dy2 H15A 171.1 . .
O12 Dy2 H15A 133.7 . .
O7 Dy2 H15A 95.5 . .
C6 C1 C2 118.3(5) . .
C6 C1 C7 118.5(5) . .
C2 C1 C7 123.0(4) . .
C3 C2 C1 122.1(4) . .
C3 C2 H2 119.0 . .
C1 C2 H2 119.0 . .
C4 C3 C2 118.3(5) . .
C4 C3 C8 118.8(5) . .
C2 C3 C8 122.5(5) . .
C5 C4 C3 121.0(5) . .
C5 C4 H4 119.5 . .
C3 C4 H4 119.5 . .
C4 C5 C6 121.0(4) . .
C4 C5 C9 119.7(5) . .
C6 C5 C9 119.3(5) . .
C5 C6 C1 119.4(5) . .
C5 C6 H6 120.3 . .
C1 C6 H6 120.3 . .
O1 C7 O2 122.5(5) . .
O1 C7 C1 118.8(4) . .
O2 C7 C1 118.1(4) . .
O4 C8 O3 121.7(6) . .
O4 C8 C3 118.3(5) . .
O3 C8 C3 119.8(6) . .
O4 C8 Dy1 59.9(3) . 4_666
O3 C8 Dy1 61.9(3) . 4_666
C3 C8 Dy1 177.8(4) . 4_666
C10 C9 C5 178.4(6) . .
C9 C10 C11 173.5(6) . .
C16 C11 C12 116.4(5) . .
C16 C11 C10 124.7(5) . .
C12 C11 C10 118.6(5) . .
C13 C12 C11 120.3(5) . .
C13 C12 H12 119.9 . .
C11 C12 H12 119.9 . .
C14 C13 C12 123.6(5) . .
C14 C13 C17 115.7(4) . .
C12 C13 C17 120.5(5) . .
C13 C14 C15 116.5(4) . .
C13 C14 H14 121.7 . .
C15 C14 H14 121.7 . .
C16 C15 C14 119.3(5) . .
C16 C15 C18 119.5(5) . 1_455
C14 C15 C18 121.1(4) . 1_455
C11 C16 C15 123.8(6) . .
C11 C16 H16 118.1 . .
C15 C16 H16 118.1 . .
O6 C17 O5 120.1(5) . .
O6 C17 C13 120.8(5) . .
O5 C17 C13 119.1(5) . .
O8 C18 O7 116.5(5) . .
O8 C18 C15 125.7(5) . 1_655
O7 C18 C15 117.7(5) . 1_655
C24 C19 C20 117.3(5) . .
C24 C19 C25 118.5(5) . .
C20 C19 C25 124.2(5) . .
C21 C20 C19 121.6(5) . .
C21 C20 H20 119.2 . .
C19 C20 H20 119.2 . .
C20 C21 C22 119.0(5) . .
C20 C21 C27 121.7(5) . .
C22 C21 C27 119.2(5) . .
C21 C22 C23 121.1(5) . .
C21 C22 H22 119.5 . .
C23 C22 H22 119.5 . .
C24 C23 C22 118.8(5) . .
C24 C23 C26 117.1(5) . 2_656
C22 C23 C26 124.0(5) . 2_656
C23 C24 C19 122.1(5) . .
C23 C24 H24 119.0 . .
C19 C24 H24 119.0 . .
O10 C25 O9 123.2(5) . .
O10 C25 C19 119.2(5) . .
O9 C25 C19 116.8(5) . .
O11 C26 O12 119.3(5) . .
O11 C26 C23 123.9(6) . 2_646
O12 C26 C23 116.7(5) . 2_646
C27 C27 C21 177.8(8) 3_667 .
O13 C28 H28A 109.5 . .
O13 C28 H28B 109.5 . .
H28A C28 H28B 109.5 . .
O13 C28 H28C 109.5 . .
H28A C28 H28C 109.5 . .
H28B C28 H28C 109.5 . .
O14 C29 H29A 109.5 . .
O14 C29 H29B 109.5 . .
H29A C29 H29B 109.5 . .
O14 C29 H29C 109.5 . .
H29A C29 H29C 109.5 . .
H29B C29 H29C 109.5 . .
O15 C30 H30A 109.5 . .
O15 C30 H30B 109.5 . .
H30A C30 H30B 109.5 . .
O15 C30 H30C 109.5 . .
H30A C30 H30C 109.5 . .
H30B C30 H30C 109.5 . .
O16 C31 H31A 109.5 . .
O16 C31 H31B 109.5 . .
H31A C31 H31B 109.5 . .
O16 C31 H31C 109.5 . .
H31A C31 H31C 109.5 . .
H31B C31 H31C 109.5 . .
C7 O1 Dy1 151.2(3) . .
C7 O2 Dy2 148.7(4) . .
C8 O3 Dy1 91.5(4) . 4_666
C8 O4 Dy1 94.3(3) . 4_666
C17 O5 Dy2 141.8(4) . 4_566
C17 O6 Dy1 144.9(4) . 4_566
C18 O7 Dy2 93.2(4) . .
C18 O8 Dy2 98.9(3) . .
C25 O9 Dy1 88.0(3) . .
C25 O10 Dy1 94.4(3) . .
C26 O11 Dy2 96.1(4) . .
C26 O12 Dy2 89.6(3) . .
C28 O13 Dy1 150.5(3) . .
C29 O14 Dy1 139.0(3) . .
C29 O14 H14A 101.8 . .
Dy1 O14 H14A 102.4 . .
C30 O15 Dy2 150.7(3) . .
C30 O15 H15A 121.2 . .
Dy2 O15 H15A 88.1 . .
C31 O16 Dy2 149.5(3) . .
C31 O16 H16A 99.7 . .
Dy2 O16 H16A 99.5 . .
O1W O1W H1Y 141.8 3_666 .
O1W O1W H1X 108.1 3_666 .
H1Y O1W H1X 109.8 . .
H2X O2W H2Y 109.5 . .
H3X O3W H3Y 109.5 . .
H4Y O4W H4X 109.8 . .
H5X O5W H5Y 109.5 . .
H6X O6W H6Y 109.5 . .

loop_
_geom_bond_atom_site_label_1
_geom_bond_atom_site_label_2
_geom_bond_distance
_geom_bond_site_symmetry_2
Dy1 O6 2.281(3) 4_665
Dy1 O1 2.337(3) .
Dy1 O13 2.339(4) .
Dy1 O14 2.355(4) .
Dy1 O10 2.356(4) .
Dy1 O4 2.418(3) 4_565
Dy1 O3 2.462(4) 4_565
Dy1 O9 2.482(3) .
Dy1 C8 2.789(7) 4_565
Dy2 O2 2.278(3) .
Dy2 O5 2.322(4) 4_665
Dy2 O8 2.348(4) .
Dy2 O15 2.350(4) .
Dy2 O16 2.382(4) .
Dy2 O11 2.399(4) .
Dy2 O12 2.449(4) .
Dy2 O7 2.461(4) .
Dy2 H15A 2.4717 .
C1 C6 1.407(6) .
C1 C2 1.413(7) .
C1 C7 1.463(7) .
C2 C3 1.389(7) .
C2 H2 0.9300 .
C3 C4 1.387(7) .
C3 C8 1.464(8) .
C4 C5 1.386(7) .
C4 H4 0.9300 .
C5 C6 1.393(7) .
C5 C9 1.464(6) .
C6 H6 0.9300 .
C7 O1 1.221(6) .
C7 O2 1.260(5) .
C8 O4 1.220(7) .
C8 O3 1.248(7) .
C8 Dy1 2.789(7) 4_666
C9 C10 1.168(6) .
C10 C11 1.440(7) .
C11 C16 1.368(8) .
C11 C12 1.416(8) .
C12 C13 1.382(6) .
C12 H12 0.9300 .
C13 C14 1.366(7) .
C13 C17 1.475(8) .
C14 C15 1.431(7) .
C14 H14 0.9300 .
C15 C16 1.389(6) .
C15 C18 1.437(8) 1_455
C16 H16 0.9300 .
C17 O6 1.287(6) .
C17 O5 1.321(7) .
C18 O8 1.207(7) .
C18 O7 1.209(6) .
C18 C15 1.437(8) 1_655
C19 C24 1.406(8) .
C19 C20 1.409(7) .
C19 C25 1.498(8) .
C20 C21 1.382(6) .
C20 H20 0.9300 .
C21 C22 1.388(7) .
C21 C27 1.428(7) .
C22 C23 1.403(7) .
C22 H22 0.9300 .
C23 C24 1.371(7) .
C23 C26 1.476(8) 2_656
C24 H24 0.9300 .
C25 O10 1.243(6) .
C25 O9 1.268(7) .
C26 O11 1.176(6) .
C26 O12 1.337(7) .
C26 C23 1.476(8) 2_646
C27 C27 1.160(10) 3_667
C28 O13 1.419(6) .
C28 H28A 0.9600 .
C28 H28B 0.9600 .
C28 H28C 0.9600 .
C29 O14 1.468(6) .
C29 H29A 0.9600 .
C29 H29B 0.9600 .
C29 H29C 0.9600 .
C30 O15 1.537(6) .
C30 H30A 0.9600 .
C30 H30B 0.9600 .
C30 H30C 0.9600 .
C31 O16 1.537(6) .
C31 H31A 0.9600 .
C31 H31B 0.9600 .
C31 H31C 0.9600 .
O3 Dy1 2.462(4) 4_666
O4 Dy1 2.418(3) 4_666
O5 Dy2 2.322(4) 4_566
O6 Dy1 2.281(3) 4_566
O14 H14A 0.8500 .
O15 H15A 0.8499 .
O16 H16A 0.8499 .
O1W O1W 0.79(3) 3_666
O1W H1Y 0.8500 .
O1W H1X 0.8500 .
O2W H2X 0.8500 .
O2W H2Y 0.8500 .
O3W H3X 0.8500 .
O3W H3Y 0.8500 .
O4W H4Y 0.8500 .
O4W H4X 0.8500 .
O5W H5X 0.8499 .
O5W H5Y 0.8500 .
O6W H6X 0.8500 .
O6W H6Y 0.8501 .
